data_7064193
loop_
_publ_author_name
'Sokolov, Vladislav A.'
'Bakulina, Olga'
'Boyarskaya, Irina A.'
'Spiridonova, Dar'ya V.'
'Kryukova, Mariya A.'
'Vasilyev, Aleksander'

_publ_section_title
;
 Synthesis of CCl3-substituted amides, ketones, indenes by intermolecular
 reactions of \b-CCl3-enones or \b-CCl3-\b-hydroxy ketones with various
 nucleophiles in CF3SO3H
;
_journal_name_full 'New Journal of Chemistry'
_journal_paper_doi 10.1039/D5NJ03928B
_journal_year 2026
_chemical_formula_moiety 'C12 H11 Cl3 N O2'
_chemical_formula_sum 'C12 H11 Cl3 N O2'
_chemical_formula_weight 307.57
_space_group_crystal_system monoclinic
_space_group_IT_number 14
_space_group_name_Hall '-P 2ybc'
_space_group_name_H-M_alt 'P 1 21/c 1'
_atom_sites_solution_hydrogens geom
_atom_sites_solution_primary dual
_audit_creation_date 2023-08-11
_audit_creation_method
;
Olex2 1.5
(compiled 2023.03.06 svn.rbb2c1857 for OlexSys, GUI svn.r6748)
;
_audit_update_record
;
2025-09-26 deposited with the CCDC.	2025-12-09 downloaded from the CCDC.
;
_cell_angle_alpha 90
_cell_angle_beta 109.786(4)
_cell_angle_gamma 90
_cell_formula_units_Z 4
_cell_length_a 10.7611(4)
_cell_length_b 14.0190(4)
_cell_length_c 9.5719(3)
_cell_measurement_reflns_used 6919
_cell_measurement_temperature 99.99(10)
_cell_measurement_theta_max 79.6160
_cell_measurement_theta_min 4.3630
_cell_volume 1358.77(8)
_computing_cell_refinement 'CrysAlisPro 1.171.41.103a (Rigaku OD, 2021)'
_computing_data_collection 'CrysAlisPro 1.171.41.103a (Rigaku OD, 2021)'
_computing_data_reduction 'CrysAlisPro 1.171.41.103a (Rigaku OD, 2021)'
_computing_molecular_graphics 'Olex2 1.5 (Dolomanov et al., 2009)'
_computing_publication_material 'Olex2 1.5 (Dolomanov et al., 2009)'
_computing_structure_refinement 'SHELXL 2014/6 (Sheldrick, 2015)'
_computing_structure_solution 'SHELXT 2014/4 (Sheldrick, 2014)'
_diffrn_ambient_environment N~2~
_diffrn_ambient_temperature 99.99(10)
_diffrn_detector 'Hybrid Pixel Array Detector'
_diffrn_detector_area_resol_mean 10.0000
_diffrn_detector_type HyPix
_diffrn_measured_fraction_theta_full 1.000
_diffrn_measured_fraction_theta_max 0.963
_diffrn_measurement_details
;
List of Runs (angles in degrees, time in seconds):

  # Type    Start    End  Width  t~exp~   \w     \q     \k     \f   Frames
#--------------------------------------------------------------------------
  1  \w    -48.00  14.00   0.50    0.40    --  -47.38  92.00 -67.00  124
  2  \w     26.00  77.00   0.50    0.40    --   47.38 -92.00 179.00  102
  3  \w    -22.00  23.00   0.50    0.40    --   47.38 -92.00 179.00   90
  4  \w    -99.00 -72.00   0.50    1.61    -- -106.00  92.00 -67.00   54
  5  \w     44.00 105.00   0.50    1.61    --  113.25 -92.00 179.00  122
  6  \w    130.00 156.00   0.50    1.61    --  113.25  92.00 -67.00   52
  7  \w    -21.00  26.00   0.50    0.40    --   47.38 -19.00  30.00   94
  8  \w     75.00 120.00   0.50    0.40    --   47.38 125.00-150.00   90
  9  \w     85.00 110.00   0.50    0.40    --   47.38 125.00 120.00   50
 10  \w    -24.00  17.00   0.50    0.40    --   47.38 -19.00  90.00   82
 11  \w    -64.00 -38.00   0.50    1.61    -- -106.00  61.00 -60.00   52
 12  \w    -66.00 -40.00   0.50    1.61    -- -106.00  61.00  90.00   52
 13  \w   -103.00 -56.00   0.50    1.61    -- -106.00  77.00 150.00   94
 14  \w   -169.00 -85.00   0.50    1.61    -- -106.00 -92.00 179.00  168
 15  \w    -71.00 -37.00   0.50    1.61    -- -106.00  61.00 -90.00   68
 16  \w    -64.00 -39.00   0.50    1.61    -- -106.00  61.00 150.00   50
 17  \w    -67.00 -41.00   0.50    1.61    -- -106.00  61.00 120.00   52
 18  \w     44.00  69.00   0.50    1.61    --  113.25 -61.00  30.00   50
 19  \w     42.00  67.00   0.50    1.61    --  113.25 -61.00   0.00   50
 20  \w     54.00  92.00   0.50    1.61    --  113.25 -77.00-180.00   76
 21  \w     45.00  70.00   0.50    1.61    --  113.25 -61.00-150.00   50
 22  \w     42.00  67.00   0.50    1.61    --  113.25 -61.00 -30.00   50
 23  \w     47.00 111.00   0.50    1.61    --  113.25-125.00 -30.00  128
 24  \w     98.00 177.00   0.50    1.61    --  113.25  61.00 -30.00  158
 25  \w    104.00 170.00   0.50    1.61    --  113.25  30.00-120.00  132
 26  \w     42.00  69.00   0.50    1.61    --  113.25 -77.00   0.00   54
 27  \w     43.00  68.00   0.50    1.61    --  113.25 -61.00-120.00   50
 28  \w     64.00  89.00   0.50    1.61    --  113.25 -77.00  90.00   50
 29  \w     45.00  70.00   0.50    1.61    --  113.25 -61.00  60.00   50
 30  \w     49.00  74.00   0.50    1.61    --  113.25 -92.00 179.00   50
 31  \w      0.00  26.00   0.50    0.40    --  -47.38  37.00-150.00   52
 32  \w    -26.00  28.00   0.50    0.40    --  -47.38  19.00 -60.00  108
 33  \w    -30.00  -4.00   0.50    0.40    --  -47.38  37.00-150.00   52
 34  \w    -60.00 -24.00   0.50    0.40    --  -47.38  57.00 -90.00   72
 35  \w    -13.00  16.00   0.50    0.40    --   47.38 -19.00 120.00   58
 36  \w     88.00 119.00   0.50    0.40    --   47.38 125.00  60.00   62
 37  \w   -165.00-140.00   0.50    1.61    -- -106.00 -61.00  90.00   50
 38  \w   -114.00 -89.00   0.50    1.61    -- -106.00 -61.00-120.00   50
 39  \w   -112.00 -86.00   0.50    1.61    -- -106.00 125.00 150.00   52
 40  \w   -173.00-147.00   0.50    1.61    -- -106.00 -61.00-120.00   52
 41  \w   -175.00-100.00   0.50    1.61    -- -106.00 -30.00  90.00  150
;
_diffrn_measurement_device 'four-circle diffractometer'
_diffrn_measurement_device_type 'XtaLAB Synergy, Single source at home/near, HyPix'
_diffrn_measurement_method '\w scans'
_diffrn_orient_matrix_type 'CrysAlisPro convention (1999,Acta A55,543-557)'
_diffrn_orient_matrix_UB_11 0.1271544000
_diffrn_orient_matrix_UB_12 0.0570155000
_diffrn_orient_matrix_UB_13 0.0772464000
_diffrn_orient_matrix_UB_21 -0.0544011000
_diffrn_orient_matrix_UB_22 0.0837799000
_diffrn_orient_matrix_UB_23 -0.1075432000
_diffrn_orient_matrix_UB_31 -0.0634134000
_diffrn_orient_matrix_UB_32 0.0425468000
_diffrn_orient_matrix_UB_33 0.1082261000
_diffrn_radiation_monochromator mirror
_diffrn_radiation_probe x-ray
_diffrn_radiation_type 'Cu K\a'
_diffrn_radiation_wavelength 1.54184
_diffrn_reflns_av_R_equivalents 0.0454
_diffrn_reflns_av_unetI/netI 0.0356
_diffrn_reflns_Laue_measured_fraction_full 1.000
_diffrn_reflns_Laue_measured_fraction_max 0.963
_diffrn_reflns_limit_h_max 13
_diffrn_reflns_limit_h_min -13
_diffrn_reflns_limit_k_max 17
_diffrn_reflns_limit_k_min -16
_diffrn_reflns_limit_l_max 12
_diffrn_reflns_limit_l_min -10
_diffrn_reflns_number 12878
_diffrn_reflns_point_group_measured_fraction_full 1.000
_diffrn_reflns_point_group_measured_fraction_max 0.963
_diffrn_reflns_theta_full 67.684
_diffrn_reflns_theta_max 80.086
_diffrn_reflns_theta_min 4.366
_diffrn_source 'micro-focus sealed X-ray tube'
_diffrn_source_type 'PhotonJet (Cu) X-ray Source'
_exptl_absorpt_coefficient_mu 6.061
_exptl_absorpt_correction_T_max 1.00000
_exptl_absorpt_correction_T_min 0.87529
_exptl_absorpt_correction_type multi-scan
_exptl_absorpt_process_details
;
CrysAlisPro 1.171.41.103a (Rigaku Oxford Diffraction, 2021)
Empirical absorption correction using spherical harmonics,
implemented in SCALE3 ABSPACK scaling algorithm.
;
_exptl_crystal_density_diffrn 1.504
_exptl_crystal_F_000 628
_refine_diff_density_max 0.752
_refine_diff_density_min -0.710
_refine_diff_density_rms 0.075
_refine_ls_extinction_method none
_refine_ls_goodness_of_fit_ref 1.155
_refine_ls_hydrogen_treatment constr
_refine_ls_matrix_type full
_refine_ls_number_parameters 164
_refine_ls_number_reflns 2855
_refine_ls_number_restraints 0
_refine_ls_restrained_S_all 1.155
_refine_ls_R_factor_all 0.0491
_refine_ls_R_factor_gt 0.0430
_refine_ls_shift/su_max 0.000
_refine_ls_shift/su_mean 0.000
_refine_ls_structure_factor_coef Fsqd
_refine_ls_weighting_details 'w=1/[\s^2^(Fo^2^)+(0.0565P)^2^+1.0114P] where P=(Fo^2^+2Fc^2^)/3'
_refine_ls_weighting_scheme calc
_refine_ls_wR_factor_gt 0.1183
_refine_ls_wR_factor_ref 0.1222
_reflns_Friedel_coverage 0.000
_reflns_number_gt 2470
_reflns_number_total 2855
_reflns_threshold_expression 'I > 2\s(I)'
_cod_data_source_file d5nj03928b2.cif
_cod_data_source_block 25499_skm203_1_auto
_cod_database_code 7064193
_shelxl_version_number 2014/6
_shelx_space_group_comment
;
The symmetry employed for this shelxl refinement is uniquely defined
by the following loop, which should always be used as a source of
symmetry information in preference to the above space-group names.
They are only intended as comments.
;
_olex2_refinement_description
;
1. Fixed Uiso
 At 1.2 times of:
  All C(H) groups, All C(H,H) groups
 At 1.5 times of:
  All C(H,H,H) groups
2.a Ternary CH refined with riding coordinates:
 C007(H007)
2.b Secondary CH2 refined with riding coordinates:
 C00B(H00A,H00B)
2.c Aromatic/amide H refined with riding coordinates:
 C00C(H00C), C00F(H00G), C00G(H00H), C00H(H00I), C00I(H00J)
2.d Idealised Me refined as rotating group:
 C00D(H00D,H00E,H00F)
;
_olex2_submission_special_instructions 'No special instructions were received'
_oxdiff_exptl_absorpt_empirical_details
;
Empirical correction (ABSPACK) includes:
- Absorption correction using spherical harmonics
- Frame scaling
;
_oxdiff_exptl_absorpt_empirical_full_max 1.730
_oxdiff_exptl_absorpt_empirical_full_min 0.665

loop_
_space_group_symop_operation_xyz
'x, y, z'
'-x, y+1/2, -z+1/2'
'-x, -y, -z'
'x, -y-1/2, z-1/2'

loop_
_atom_site_label
_atom_site_type_symbol
_atom_site_fract_x
_atom_site_fract_y
_atom_site_fract_z
_atom_site_U_iso_or_equiv
_atom_site_adp_type
_atom_site_occupancy
_atom_site_site_symmetry_order
_atom_site_calc_flag
_atom_site_refinement_flags_posn
_atom_site_refinement_flags_adp
_atom_site_refinement_flags_occupancy
_atom_site_disorder_assembly
_atom_site_disorder_group
Cl01 Cl 0.25191(6) 0.49065(4) 0.43681(7) 0.03272(18) Uani 1 1 d . . . . .
Cl02 Cl 0.42538(7) 0.48566(4) 0.26301(7) 0.03351(18) Uani 1 1 d . . . . .
Cl03 Cl 0.14783(6) 0.44811(5) 0.12368(7) 0.03592(18) Uani 1 1 d . . . . .
O004 O 0.14067(18) 0.20746(14) 0.10326(19) 0.0312(4) Uani 1 1 d . . . . .
O005 O 0.43502(19) 0.15039(13) 0.3754(2) 0.0340(4) Uani 1 1 d . . . . .
N006 N 0.19571(19) 0.27729(15) 0.3309(2) 0.0246(4) Uani 1 1 d . . . . .
C007 C 0.3121(2) 0.32461(17) 0.3227(3) 0.0247(5) Uani 1 1 d . . . . .
H007 H 0.3347 0.2955 0.2389 0.030 Uiso 1 1 calc R U . . .
C008 C 0.1211(2) 0.21939(18) 0.2219(3) 0.0258(5) Uani 1 1 d . . . . .
C009 C 0.5996(2) 0.18261(18) 0.6074(3) 0.0266(5) Uani 1 1 d . . . . .
C00A C 0.4825(2) 0.20780(17) 0.4751(3) 0.0263(5) Uani 1 1 d . . . . .
C00B C 0.4287(2) 0.30830(17) 0.4656(3) 0.0251(5) Uani 1 1 d . . . . .
H00A H 0.4998 0.3543 0.4699 0.030 Uiso 1 1 calc R U . . .
H00B H 0.4002 0.3204 0.5520 0.030 Uiso 1 1 calc R U . . .
C00C C 0.6516(2) 0.24538(18) 0.7259(3) 0.0282(5) Uani 1 1 d . . . . .
H00C H 0.6105 0.3054 0.7259 0.034 Uiso 1 1 calc R U . . .
C00D C 0.0096(3) 0.1697(2) 0.2535(3) 0.0304(5) Uani 1 1 d . . . . .
H00D H -0.0745 0.1988 0.1941 0.046 Uiso 1 1 calc R U . . .
H00E H 0.0213 0.1759 0.3592 0.046 Uiso 1 1 calc R U . . .
H00F H 0.0093 0.1020 0.2278 0.046 Uiso 1 1 calc R U . . .
C00E C 0.2858(2) 0.43158(18) 0.2892(3) 0.0277(5) Uani 1 1 d . . . . .
C00F C 0.7637(3) 0.22002(19) 0.8442(3) 0.0320(5) Uani 1 1 d . . . . .
H00G H 0.7980 0.2623 0.9258 0.038 Uiso 1 1 calc R U . . .
C00G C 0.8253(3) 0.1335(2) 0.8435(3) 0.0357(6) Uani 1 1 d . . . . .
H00H H 0.9038 0.1174 0.9224 0.043 Uiso 1 1 calc R U . . .
C00H C 0.6592(3) 0.0941(2) 0.6101(3) 0.0357(6) Uani 1 1 d . . . . .
H00I H 0.6224 0.0501 0.5315 0.043 Uiso 1 1 calc R U . . .
C00I C 0.7717(3) 0.0702(2) 0.7267(3) 0.0408(7) Uani 1 1 d . . . . .
H00J H 0.8127 0.0101 0.7272 0.049 Uiso 1 1 calc R U . . .

loop_
_atom_site_aniso_label
_atom_site_aniso_U_11
_atom_site_aniso_U_22
_atom_site_aniso_U_33
_atom_site_aniso_U_23
_atom_site_aniso_U_13
_atom_site_aniso_U_12
Cl01 0.0405(3) 0.0321(3) 0.0252(3) -0.0038(2) 0.0107(2) 0.0089(2)
Cl02 0.0428(3) 0.0288(3) 0.0311(3) 0.0015(2) 0.0155(3) -0.0055(2)
Cl03 0.0423(4) 0.0352(3) 0.0238(3) 0.0025(2) 0.0028(2) 0.0058(3)
O004 0.0374(10) 0.0391(10) 0.0201(8) -0.0055(7) 0.0138(7) -0.0054(8)
O005 0.0379(10) 0.0281(9) 0.0320(9) -0.0074(7) 0.0066(8) 0.0018(8)
N006 0.0261(10) 0.0291(10) 0.0205(9) -0.0009(8) 0.0104(8) -0.0009(8)
C007 0.0292(11) 0.0261(12) 0.0210(11) -0.0014(9) 0.0112(9) 0.0000(9)
C008 0.0287(11) 0.0294(12) 0.0193(11) 0.0010(9) 0.0082(9) 0.0019(9)
C009 0.0289(12) 0.0286(12) 0.0247(11) 0.0019(9) 0.0120(9) 0.0001(10)
C00A 0.0284(11) 0.0273(12) 0.0260(12) -0.0011(9) 0.0128(10) -0.0006(9)
C00B 0.0292(11) 0.0251(11) 0.0210(11) -0.0025(9) 0.0084(9) -0.0017(9)
C00C 0.0320(12) 0.0265(12) 0.0271(12) 0.0037(9) 0.0112(10) -0.0005(10)
C00D 0.0290(12) 0.0376(14) 0.0248(12) 0.0003(10) 0.0094(10) -0.0027(10)
C00E 0.0332(12) 0.0287(12) 0.0202(11) -0.0002(9) 0.0078(10) 0.0018(10)
C00F 0.0347(13) 0.0352(13) 0.0257(12) 0.0015(10) 0.0096(10) -0.0044(11)
C00G 0.0333(13) 0.0457(16) 0.0278(13) 0.0087(11) 0.0102(11) 0.0050(12)
C00H 0.0412(14) 0.0354(14) 0.0294(13) -0.0012(11) 0.0104(11) 0.0070(11)
C00I 0.0483(16) 0.0395(15) 0.0348(15) 0.0038(12) 0.0144(13) 0.0177(13)

loop_
_atom_type_symbol
_atom_type_description
_atom_type_scat_dispersion_real
_atom_type_scat_dispersion_imag
_atom_type_scat_source
C C 0.0181 0.0091 'International Tables Vol C Tables 4.2.6.8 and 6.1.1.4'
H H 0.0000 0.0000 'International Tables Vol C Tables 4.2.6.8 and 6.1.1.4'
Cl Cl 0.3639 0.7018 'International Tables Vol C Tables 4.2.6.8 and 6.1.1.4'
N N 0.0311 0.0180 'International Tables Vol C Tables 4.2.6.8 and 6.1.1.4'
O O 0.0492 0.0322 'International Tables Vol C Tables 4.2.6.8 and 6.1.1.4'

loop_
_geom_angle_atom_site_label_1
_geom_angle_atom_site_label_2
_geom_angle_atom_site_label_3
_geom_angle
_geom_angle_site_symmetry_1
_geom_angle_site_symmetry_3
_geom_angle_publ_flag
C008 N006 C007 122.27(19) . . ?
N006 C007 H007 107.9 . . ?
N006 C007 C00B 110.33(19) . . ?
N006 C007 C00E 110.95(19) . . ?
C00B C007 H007 107.9 . . ?
C00B C007 C00E 111.7(2) . . ?
C00E C007 H007 107.9 . . ?
O004 C008 N006 123.4(2) . . ?
O004 C008 C00D 121.2(2) . . ?
N006 C008 C00D 115.4(2) . . ?
C00C C009 C00A 122.1(2) . . ?
C00H C009 C00A 118.5(2) . . ?
C00H C009 C00C 119.5(2) . . ?
O005 C00A C009 121.1(2) . . ?
O005 C00A C00B 121.1(2) . . ?
C009 C00A C00B 117.8(2) . . ?
C007 C00B H00A 109.2 . . ?
C007 C00B H00B 109.2 . . ?
C00A C00B C007 111.97(19) . . ?
C00A C00B H00A 109.2 . . ?
C00A C00B H00B 109.2 . . ?
H00A C00B H00B 107.9 . . ?
C009 C00C H00C 120.0 . . ?
C00F C00C C009 119.9(2) . . ?
C00F C00C H00C 120.0 . . ?
C008 C00D H00D 109.5 . . ?
C008 C00D H00E 109.5 . . ?
C008 C00D H00F 109.5 . . ?
H00D C00D H00E 109.5 . . ?
H00D C00D H00F 109.5 . . ?
H00E C00D H00F 109.5 . . ?
Cl01 C00E Cl03 108.19(13) . . ?
Cl02 C00E Cl01 108.92(13) . . ?
Cl02 C00E Cl03 108.02(13) . . ?
C007 C00E Cl01 111.14(16) . . ?
C007 C00E Cl02 109.95(17) . . ?
C007 C00E Cl03 110.54(17) . . ?
C00C C00F H00G 119.9 . . ?
C00G C00F C00C 120.3(3) . . ?
C00G C00F H00G 119.9 . . ?
C00F C00G H00H 120.2 . . ?
C00F C00G C00I 119.7(3) . . ?
C00I C00G H00H 120.2 . . ?
C009 C00H H00I 119.9 . . ?
C00I C00H C009 120.2(3) . . ?
C00I C00H H00I 119.9 . . ?
C00G C00I H00J 119.8 . . ?
C00H C00I C00G 120.4(3) . . ?
C00H C00I H00J 119.8 . . ?

loop_
_geom_bond_atom_site_label_1
_geom_bond_atom_site_label_2
_geom_bond_distance
_geom_bond_site_symmetry_2
_geom_bond_publ_flag
Cl01 C00E 1.779(2) . ?
Cl02 C00E 1.774(3) . ?
Cl03 C00E 1.782(3) . ?
O004 C008 1.234(3) . ?
O005 C00A 1.220(3) . ?
N006 C007 1.443(3) . ?
N006 C008 1.351(3) . ?
C007 H007 1.0000 . ?
C007 C00B 1.528(3) . ?
C007 C00E 1.540(3) . ?
C008 C00D 1.505(3) . ?
C009 C00A 1.496(3) . ?
C009 C00C 1.394(4) . ?
C009 C00H 1.392(4) . ?
C00A C00B 1.514(3) . ?
C00B H00A 0.9900 . ?
C00B H00B 0.9900 . ?
C00C H00C 0.9500 . ?
C00C C00F 1.393(4) . ?
C00D H00D 0.9800 . ?
C00D H00E 0.9800 . ?
C00D H00F 0.9800 . ?
C00F H00G 0.9500 . ?
C00F C00G 1.384(4) . ?
C00G H00H 0.9500 . ?
C00G C00I 1.390(4) . ?
C00H H00I 0.9500 . ?
C00H C00I 1.382(4) . ?
C00I H00J 0.9500 . ?

loop_
_geom_torsion_atom_site_label_1
_geom_torsion_atom_site_label_2
_geom_torsion_atom_site_label_3
_geom_torsion_atom_site_label_4
_geom_torsion
_geom_torsion_site_symmetry_1
_geom_torsion_site_symmetry_2
_geom_torsion_site_symmetry_3
_geom_torsion_site_symmetry_4
_geom_torsion_publ_flag
O005 C00A C00B C007 1.0(3) . . . . ?
N006 C007 C00B C00A 74.0(2) . . . . ?
N006 C007 C00E Cl01 64.6(2) . . . . ?
N006 C007 C00E Cl02 -174.72(15) . . . . ?
N006 C007 C00E Cl03 -55.5(2) . . . . ?
C007 N006 C008 O004 -5.2(4) . . . . ?
C007 N006 C008 C00D 175.3(2) . . . . ?
C008 N006 C007 C00B -129.9(2) . . . . ?
C008 N006 C007 C00E 105.8(2) . . . . ?
C009 C00A C00B C007 178.3(2) . . . . ?
C009 C00C C00F C00G 1.2(4) . . . . ?
C009 C00H C00I C00G 1.0(4) . . . . ?
C00A C009 C00C C00F -177.7(2) . . . . ?
C00A C009 C00H C00I 176.6(2) . . . . ?
C00B C007 C00E Cl01 -58.9(2) . . . . ?
C00B C007 C00E Cl02 61.7(2) . . . . ?
C00B C007 C00E Cl03 -179.08(16) . . . . ?
C00C C009 C00A O005 -176.9(2) . . . . ?
C00C C009 C00A C00B 5.9(3) . . . . ?
C00C C009 C00H C00I -2.3(4) . . . . ?
C00C C00F C00G C00I -2.5(4) . . . . ?
C00E C007 C00B C00A -162.14(19) . . . . ?
C00F C00G C00I C00H 1.5(4) . . . . ?
C00H C009 C00A O005 4.2(4) . . . . ?
C00H C009 C00A C00B -173.0(2) . . . . ?
C00H C009 C00C C00F 1.2(4) . . . . ?
